data_7015369
loop_
_publ_author_name
'Westrup, K\'atia C M'
'Greg\'orio, Thaiane'
'Stinghen, Danilo'
'Reis, Dayane M.'
'Hitchcock, Peter B.'
'Ribeiro, Ronny R.'
'Barison, Andersson'
'Back, Davi F.'
'de S\'a, Eduardo L'
'Nunes, Giovana G.'
'Soares, Ja\'isa F'

_publ_section_title
;
 Non-oxo vanadium(IV) alkoxide chemistry: solid state structures,
 aggregation equilibria and thermochromic behaviour in solution.
;
_journal_issue 13
_journal_name_full 'Dalton transactions (Cambridge, England : 2003)'
_journal_page_first 3198
_journal_page_last 3210
_journal_paper_doi 10.1039/c0dt01547d
_journal_volume 40
_journal_year 2011
_chemical_formula_moiety 'C48 H88 O8 V2'
_chemical_formula_sum 'C48 H88 O8 V2'
_chemical_formula_weight 895.06
_chemical_melting_point ?
_chemical_name_common 'vanadium complex'
_chemical_name_systematic
;
vanadium complex
;
_space_group_IT_number 15
_symmetry_cell_setting monoclinic
_symmetry_space_group_name_Hall '-C 2yc'
_symmetry_space_group_name_H-M 'C 1 2/c 1'
_atom_sites_solution_hydrogens geom
_atom_sites_solution_primary direct
_atom_sites_solution_secondary difmap
_audit_conform_dict_location ftp://ftp.iucr.org/pub/cif_core.dic
_audit_conform_dict_name cif_core.dic
_audit_conform_dict_version 2.3
_audit_creation_date 2009-12-01T11:41:24-00:00
_audit_creation_method 'WinGX routine CIF_UPDATE'
_cell_angle_alpha 90
_cell_angle_beta 92.655(4)
_cell_angle_gamma 90
_cell_formula_units_Z 4
_cell_length_a 12.6317(9)
_cell_length_b 17.4642(9)
_cell_length_c 21.9583(14)
_cell_measurement_reflns_used 9941
_cell_measurement_temperature 139(2)
_cell_measurement_theta_max 28.047
_cell_measurement_theta_min 2.3325
_cell_volume 4838.9(5)
_computing_cell_refinement 'BRUKER SANT'
_computing_data_collection 'BRUKER APEX-II'
_computing_data_reduction 'BRUKER SOFTWARE'
_computing_molecular_graphics 'ORTP-3 (Farrugia, 2000)'
_computing_publication_material 'SHELXL-97 (Sheldrick, 1997)'
_computing_structure_refinement 'SHELXL-97 (Sheldrick, 2008)'
_computing_structure_solution 'SHELXL97 (Sheldrick, 1997)'
_diffrn_ambient_temperature 139(2)
_diffrn_detector_area_resol_mean none
_diffrn_measured_fraction_theta_full 0.996
_diffrn_measured_fraction_theta_max 0.996
_diffrn_measurement_device_type 'X8 APEX II'
_diffrn_measurement_method 'phi and omega scans'
_diffrn_radiation_monochromator graphite
_diffrn_radiation_type MoK\a
_diffrn_radiation_wavelength 0.71073
_diffrn_reflns_av_R_equivalents 0.0226
_diffrn_reflns_av_unetI/netI 0.0148
_diffrn_reflns_limit_h_max 16
_diffrn_reflns_limit_h_min -16
_diffrn_reflns_limit_k_max 23
_diffrn_reflns_limit_k_min -23
_diffrn_reflns_limit_l_max 28
_diffrn_reflns_limit_l_min -28
_diffrn_reflns_number 41510
_diffrn_reflns_theta_full 28.05
_diffrn_reflns_theta_max 28.05
_diffrn_reflns_theta_min 1.99
_diffrn_standards_decay_% none
_diffrn_standards_interval_count none
_diffrn_standards_interval_time none
_diffrn_standards_number none
_exptl_absorpt_coefficient_mu 0.435
_exptl_absorpt_correction_T_max 0.9653
_exptl_absorpt_correction_T_min 0.9451
_exptl_absorpt_correction_type gaussian
_exptl_absorpt_process_details XPREP
_exptl_crystal_colour green-yellow
_exptl_crystal_density_diffrn 1.229
_exptl_crystal_density_meas ?
_exptl_crystal_density_method 'not measured'
_exptl_crystal_description Losange
_exptl_crystal_F_000 1944
_exptl_crystal_size_max 0.436
_exptl_crystal_size_mid 0.362
_exptl_crystal_size_min 0.344
_refine_diff_density_max 0.532
_refine_diff_density_min -0.576
_refine_diff_density_rms 0.126
_refine_ls_extinction_method none
_refine_ls_goodness_of_fit_ref 0.921
_refine_ls_hydrogen_treatment constr
_refine_ls_matrix_type full
_refine_ls_number_parameters 262
_refine_ls_number_reflns 5859
_refine_ls_number_restraints 0
_refine_ls_restrained_S_all 0.921
_refine_ls_R_factor_all 0.0367
_refine_ls_R_factor_gt 0.0318
_refine_ls_shift/su_max 0
_refine_ls_shift/su_mean 0
_refine_ls_structure_factor_coef Fsqd
_refine_ls_weighting_details 'calc w=1/[\s^2^(Fo^2^)+(0.0654P)^2^+8.0505P] where P=(Fo^2^+2Fc^2^)/3'
_refine_ls_weighting_scheme calc
_refine_ls_wR_factor_gt 0.0957
_refine_ls_wR_factor_ref 0.1047
_reflns_number_gt 5357
_reflns_number_total 5859
_reflns_threshold_expression >2sigma(I)
_cod_data_source_file c0dt01547d.txt
_cod_data_source_block c2c
_cod_depositor_comments
;
The following automatic conversions were performed:

'_chemical_melting_point' value 'none' was changed to '?' - the value
is undefined or not given.

Automatic conversion script
Id: cif_fix_values 1569 2011-02-09 13:29:24Z adriana 

The following automatic conversions were performed:

'_exptl_crystal_density_meas' value 'none' was changed to '?' - the
value is perceived as not measured.

Automatic conversion script
Id: cif_fix_values 3008 2015-01-20 13:52:24Z robertas 
;
_cod_original_sg_symbol_Hall -C2yc
_cod_original_sg_symbol_H-M C2/c
_cod_database_code 7015369

loop_
_symmetry_equiv_pos_as_xyz
'x, y, z'
'-x, y, -z+1/2'
'x+1/2, y+1/2, z'
'-x+1/2, y+1/2, -z+1/2'
'-x, -y, -z'
'x, -y, z-1/2'
'-x+1/2, -y+1/2, -z'
'x+1/2, -y+1/2, z-1/2'

loop_
_atom_site_label
_atom_site_type_symbol
_atom_site_fract_x
_atom_site_fract_y
_atom_site_fract_z
_atom_site_U_iso_or_equiv
_atom_site_adp_type
_atom_site_occupancy
_atom_site_symmetry_multiplicity
_atom_site_calc_flag
_atom_site_refinement_flags
_atom_site_disorder_assembly
_atom_site_disorder_group
V1 V 0.219699(18) 0.201903(12) 0.058331(10) 0.01389(8) Uani 1 1 d . . .
O4 O 0.08496(8) 0.22472(6) 0.06999(5) 0.0212(2) Uani 1 1 d . . .
O2 O 0.26482(8) 0.19811(5) 0.13816(5) 0.0183(2) Uani 1 1 d . . .
O3 O 0.31017(8) 0.28335(5) 0.03660(4) 0.01531(19) Uani 1 1 d . . .
O1 O 0.26138(9) 0.10546(6) 0.04744(5) 0.0213(2) Uani 1 1 d . . .
C18 C 0.38152(11) 0.35219(8) 0.12775(6) 0.0185(3) Uani 1 1 d . . .
H18A H 0.3297 0.3925 0.1203 0.022 Uiso 1 1 calc R . .
H18B H 0.3521 0.3153 0.1554 0.022 Uiso 1 1 calc R . .
C6 C 0.35561(11) 0.00179(8) 0.00449(7) 0.0200(3) Uani 1 1 d . . .
H6A H 0.3696 -0.0198 0.0448 0.024 Uiso 1 1 calc R . .
H6B H 0.4136 0.0359 -0.0042 0.024 Uiso 1 1 calc R . .
C13 C 0.40491(11) 0.31293(8) 0.06770(6) 0.0161(3) Uani 1 1 d . . .
H13 H 0.4348 0.3517 0.0412 0.019 Uiso 1 1 calc R . .
C24 C -0.07046(12) 0.23915(9) 0.12793(7) 0.0221(3) Uani 1 1 d . . .
H24A H -0.0689 0.1852 0.1384 0.026 Uiso 1 1 calc R . .
H24B H -0.113 0.2451 0.0903 0.026 Uiso 1 1 calc R . .
C23 C -0.12061(13) 0.28427(10) 0.17872(8) 0.0251(3) Uani 1 1 d . . .
H23A H -0.1931 0.2673 0.1825 0.03 Uiso 1 1 calc R . .
H23B H -0.082 0.2741 0.2171 0.03 Uiso 1 1 calc R . .
C8 C 0.16039(13) 0.10635(9) 0.19469(8) 0.0260(3) Uani 1 1 d . . .
H8A H 0.1156 0.0954 0.1587 0.031 Uiso 1 1 calc R . .
H8B H 0.1275 0.1471 0.2171 0.031 Uiso 1 1 calc R . .
C1 C 0.25230(11) 0.04660(8) 0.00327(6) 0.0170(3) Uani 1 1 d . . .
H1 H 0.2404 0.0698 -0.0371 0.02 Uiso 1 1 calc R . .
C17 C 0.48337(13) 0.38614(9) 0.15673(7) 0.0243(3) Uani 1 1 d . . .
H17A H 0.5104 0.4251 0.13 0.029 Uiso 1 1 calc R . .
H17B H 0.4682 0.4103 0.1951 0.029 Uiso 1 1 calc R . .
C7 C 0.26936(11) 0.13192(8) 0.17582(6) 0.0185(3) Uani 1 1 d . . .
H7 H 0.3002 0.0902 0.1526 0.022 Uiso 1 1 calc R . .
C12 C 0.34236(13) 0.14742(9) 0.23140(7) 0.0237(3) Uani 1 1 d . . .
H12A H 0.3143 0.1895 0.2546 0.028 Uiso 1 1 calc R . .
H12B H 0.4117 0.1623 0.2184 0.028 Uiso 1 1 calc R . .
C2 C 0.15956(12) -0.00560(9) 0.01568(8) 0.0239(3) Uani 1 1 d . . .
H2A H 0.0944 0.0238 0.0139 0.029 Uiso 1 1 calc R . .
H2B H 0.169 -0.0272 0.0563 0.029 Uiso 1 1 calc R . .
C11 C 0.35291(14) 0.07643(10) 0.27190(8) 0.0301(4) Uani 1 1 d . . .
H11A H 0.3879 0.0361 0.2501 0.036 Uiso 1 1 calc R . .
H11B H 0.3965 0.0885 0.3082 0.036 Uiso 1 1 calc R . .
C5 C 0.34911(12) -0.06243(9) -0.04271(8) 0.0261(3) Uani 1 1 d . . .
H5A H 0.3416 -0.0405 -0.0833 0.031 Uiso 1 1 calc R . .
H5B H 0.4142 -0.092 -0.0402 0.031 Uiso 1 1 calc R . .
C22 C -0.11971(13) 0.36989(10) 0.16604(8) 0.0277(3) Uani 1 1 d . . .
H22A H -0.147 0.3971 0.2005 0.033 Uiso 1 1 calc R . .
H22B H -0.1657 0.3809 0.1305 0.033 Uiso 1 1 calc R . .
C15 C 0.58932(13) 0.28246(10) 0.10855(8) 0.0276(3) Uani 1 1 d . . .
H15A H 0.6386 0.2409 0.1173 0.033 Uiso 1 1 calc R . .
H15B H 0.6222 0.3177 0.081 0.033 Uiso 1 1 calc R . .
C3 C 0.15179(13) -0.07011(9) -0.03141(9) 0.0288(3) Uani 1 1 d . . .
H3A H 0.0948 -0.1046 -0.0217 0.035 Uiso 1 1 calc R . .
H3B H 0.1354 -0.0486 -0.0715 0.035 Uiso 1 1 calc R . .
C9 C 0.17043(14) 0.03462(10) 0.23466(9) 0.0339(4) Uani 1 1 d . . .
H9A H 0.101 0.0202 0.2479 0.041 Uiso 1 1 calc R . .
H9B H 0.1974 -0.0073 0.2109 0.041 Uiso 1 1 calc R . .
C16 C 0.56692(13) 0.32406(10) 0.16776(8) 0.0268(3) Uani 1 1 d . . .
H16A H 0.5423 0.2875 0.1972 0.032 Uiso 1 1 calc R . .
H16B H 0.6318 0.347 0.1845 0.032 Uiso 1 1 calc R . .
C20 C 0.04179(12) 0.35233(9) 0.10432(7) 0.0230(3) Uani 1 1 d . . .
H20A H 0.0024 0.3615 0.066 0.028 Uiso 1 1 calc R . .
H20B H 0.1141 0.3694 0.0999 0.028 Uiso 1 1 calc R . .
C10 C 0.24473(15) 0.04832(11) 0.29045(8) 0.0345(4) Uani 1 1 d . . .
H10A H 0.2137 0.0861 0.3167 0.041 Uiso 1 1 calc R . .
H10B H 0.2533 0.0011 0.3133 0.041 Uiso 1 1 calc R . .
C19 C 0.04143(11) 0.26698(8) 0.11861(6) 0.0173(3) Uani 1 1 d . . .
H19 H 0.0849 0.2579 0.1561 0.021 Uiso 1 1 calc R . .
C4 C 0.25580(14) -0.11490(9) -0.03237(9) 0.0311(4) Uani 1 1 d . . .
H4A H 0.2676 -0.1416 0.0061 0.037 Uiso 1 1 calc R . .
H4B H 0.2506 -0.1529 -0.0646 0.037 Uiso 1 1 calc R . .
C21 C -0.00785(14) 0.39810(9) 0.15491(8) 0.0275(3) Uani 1 1 d . . .
H21A H -0.0104 0.4518 0.1437 0.033 Uiso 1 1 calc R . .
H21B H 0.0359 0.3933 0.1922 0.033 Uiso 1 1 calc R . .
C14 C 0.48764(11) 0.25024(8) 0.07751(7) 0.0197(3) Uani 1 1 d . . .
H14A H 0.5037 0.228 0.0385 0.024 Uiso 1 1 calc R . .
H14B H 0.4595 0.2101 0.1027 0.024 Uiso 1 1 calc R . .

loop_
_atom_site_aniso_label
_atom_site_aniso_U_11
_atom_site_aniso_U_22
_atom_site_aniso_U_33
_atom_site_aniso_U_23
_atom_site_aniso_U_13
_atom_site_aniso_U_12
V1 0.01611(13) 0.01335(12) 0.01216(13) -0.00121(7) -0.00001(8) 0.00092(8)
O4 0.0188(5) 0.0292(5) 0.0155(5) -0.0035(4) 0.0004(4) 0.0031(4)
O2 0.0222(5) 0.0166(5) 0.0157(5) 0.0011(4) -0.0013(4) -0.0011(4)
O3 0.0172(5) 0.0151(4) 0.0134(5) -0.0020(3) -0.0016(4) -0.0011(3)
O1 0.0297(6) 0.0148(4) 0.0191(5) -0.0030(4) -0.0023(4) 0.0032(4)
C18 0.0209(7) 0.0180(6) 0.0163(6) -0.0044(5) -0.0030(5) 0.0029(5)
C6 0.0185(7) 0.0178(6) 0.0234(7) -0.0005(5) -0.0012(5) 0.0008(5)
C13 0.0162(6) 0.0165(6) 0.0152(6) -0.0019(5) -0.0020(5) -0.0007(5)
C24 0.0199(7) 0.0212(7) 0.0252(7) -0.0014(6) 0.0023(6) -0.0023(5)
C23 0.0200(7) 0.0318(8) 0.0239(8) 0.0009(6) 0.0052(6) 0.0004(6)
C8 0.0231(7) 0.0254(7) 0.0291(8) 0.0067(6) -0.0029(6) -0.0044(6)
C1 0.0210(6) 0.0142(6) 0.0157(6) -0.0013(5) -0.0007(5) 0.0014(5)
C17 0.0289(8) 0.0218(7) 0.0214(7) -0.0062(6) -0.0069(6) -0.0011(6)
C7 0.0222(7) 0.0177(6) 0.0155(6) 0.0017(5) -0.0008(5) -0.0004(5)
C12 0.0258(7) 0.0262(7) 0.0187(7) 0.0038(6) -0.0038(6) -0.0044(6)
C2 0.0206(7) 0.0213(7) 0.0299(8) -0.0047(6) 0.0044(6) 0.0001(5)
C11 0.0325(9) 0.0337(8) 0.0234(8) 0.0099(7) -0.0062(6) -0.0013(7)
C5 0.0236(7) 0.0259(7) 0.0291(8) -0.0078(6) 0.0025(6) 0.0039(6)
C22 0.0274(8) 0.0283(8) 0.0275(8) -0.0032(6) 0.0020(6) 0.0083(6)
C15 0.0186(7) 0.0367(8) 0.0271(8) -0.0061(7) -0.0023(6) 0.0044(6)
C3 0.0222(7) 0.0253(8) 0.0389(9) -0.0097(7) 0.0000(7) -0.0046(6)
C9 0.0313(9) 0.0298(8) 0.0403(10) 0.0140(7) -0.0015(7) -0.0080(7)
C16 0.0223(7) 0.0323(8) 0.0249(8) -0.0058(6) -0.0080(6) 0.0022(6)
C20 0.0235(7) 0.0219(7) 0.0239(7) 0.0030(6) 0.0032(6) -0.0025(5)
C10 0.0402(10) 0.0370(9) 0.0263(8) 0.0144(7) 0.0024(7) -0.0038(8)
C19 0.0175(6) 0.0208(6) 0.0138(6) -0.0010(5) 0.0013(5) 0.0008(5)
C4 0.0295(8) 0.0207(7) 0.0430(10) -0.0123(7) 0.0012(7) -0.0004(6)
C21 0.0320(8) 0.0204(7) 0.0299(8) -0.0039(6) -0.0002(7) 0.0012(6)
C14 0.0186(7) 0.0219(7) 0.0184(7) -0.0045(5) -0.0010(5) 0.0041(5)

loop_
_atom_type_symbol
_atom_type_description
_atom_type_scat_dispersion_real
_atom_type_scat_dispersion_imag
_atom_type_scat_source
C C 0.0033 0.0016 'International Tables Vol C Tables 4.2.6.8 and 6.1.1.4'
H H 0 0 'International Tables Vol C Tables 4.2.6.8 and 6.1.1.4'
O O 0.0106 0.006 'International Tables Vol C Tables 4.2.6.8 and 6.1.1.4'
V V 0.3005 0.5294 'International Tables Vol C Tables 4.2.6.8 and 6.1.1.4'

loop_
_geom_angle_atom_site_label_1
_geom_angle_atom_site_label_2
_geom_angle_atom_site_label_3
_geom_angle
_geom_angle_site_symmetry_1
_geom_angle_site_symmetry_3
_geom_angle_publ_flag
O4 V1 O1 121.41(5) . . ?
O4 V1 O2 97.39(5) . . ?
O1 V1 O2 90.78(5) . . ?
O4 V1 O3 117.35(5) . . ?
O1 V1 O3 119.25(5) . . ?
O2 V1 O3 95.97(4) . . ?
O4 V1 O3 89.22(4) . 7 ?
O1 V1 O3 91.32(4) . 7 ?
O2 V1 O3 170.71(4) . 7 ?
O3 V1 O3 75.13(4) . 7 ?
C19 O4 V1 128.87(9) . . ?
C7 O2 V1 126.36(9) . . ?
C13 O3 V1 130.06(8) . . ?
C13 O3 V1 121.84(8) . 7 ?
V1 O3 V1 104.87(4) . 7 ?
C1 O1 V1 139.73(9) . . ?
C17 C18 C13 109.93(12) . . ?
C17 C18 H18A 109.7 . . ?
C13 C18 H18A 109.7 . . ?
C17 C18 H18B 109.7 . . ?
C13 C18 H18B 109.7 . . ?
H18A C18 H18B 108.2 . . ?
C1 C6 C5 110.30(12) . . ?
C1 C6 H6A 109.6 . . ?
C5 C6 H6A 109.6 . . ?
C1 C6 H6B 109.6 . . ?
C5 C6 H6B 109.6 . . ?
H6A C6 H6B 108.1 . . ?
O3 C13 C14 110.96(11) . . ?
O3 C13 C18 112.29(11) . . ?
C14 C13 C18 111.08(11) . . ?
O3 C13 H13 107.4 . . ?
C14 C13 H13 107.4 . . ?
C18 C13 H13 107.4 . . ?
C19 C24 C23 110.72(12) . . ?
C19 C24 H24A 109.5 . . ?
C23 C24 H24A 109.5 . . ?
C19 C24 H24B 109.5 . . ?
C23 C24 H24B 109.5 . . ?
H24A C24 H24B 108.1 . . ?
C22 C23 C24 111.51(13) . . ?
C22 C23 H23A 109.3 . . ?
C24 C23 H23A 109.3 . . ?
C22 C23 H23B 109.3 . . ?
C24 C23 H23B 109.3 . . ?
H23A C23 H23B 108 . . ?
C7 C8 C9 110.12(13) . . ?
C7 C8 H8A 109.6 . . ?
C9 C8 H8A 109.6 . . ?
C7 C8 H8B 109.6 . . ?
C9 C8 H8B 109.6 . . ?
H8A C8 H8B 108.2 . . ?
O1 C1 C2 110.60(12) . . ?
O1 C1 C6 108.65(11) . . ?
C2 C1 C6 110.87(12) . . ?
O1 C1 H1 108.9 . . ?
C2 C1 H1 108.9 . . ?
C6 C1 H1 108.9 . . ?
C16 C17 C18 110.70(12) . . ?
C16 C17 H17A 109.5 . . ?
C18 C17 H17A 109.5 . . ?
C16 C17 H17B 109.5 . . ?
C18 C17 H17B 109.5 . . ?
H17A C17 H17B 108.1 . . ?
O2 C7 C12 109.22(11) . . ?
O2 C7 C8 112.60(12) . . ?
C12 C7 C8 110.87(13) . . ?
O2 C7 H7 108 . . ?
C12 C7 H7 108 . . ?
C8 C7 H7 108 . . ?
C7 C12 C11 110.87(13) . . ?
C7 C12 H12A 109.5 . . ?
C11 C12 H12A 109.5 . . ?
C7 C12 H12B 109.5 . . ?
C11 C12 H12B 109.5 . . ?
H12A C12 H12B 108.1 . . ?
C1 C2 C3 110.28(13) . . ?
C1 C2 H2A 109.6 . . ?
C3 C2 H2A 109.6 . . ?
C1 C2 H2B 109.6 . . ?
C3 C2 H2B 109.6 . . ?
H2A C2 H2B 108.1 . . ?
C10 C11 C12 111.19(14) . . ?
C10 C11 H11A 109.4 . . ?
C12 C11 H11A 109.4 . . ?
C10 C11 H11B 109.4 . . ?
C12 C11 H11B 109.4 . . ?
H11A C11 H11B 108 . . ?
C4 C5 C6 111.07(13) . . ?
C4 C5 H5A 109.4 . . ?
C6 C5 H5A 109.4 . . ?
C4 C5 H5B 109.4 . . ?
C6 C5 H5B 109.4 . . ?
H5A C5 H5B 108 . . ?
C23 C22 C21 111.18(13) . . ?
C23 C22 H22A 109.4 . . ?
C21 C22 H22A 109.4 . . ?
C23 C22 H22B 109.4 . . ?
C21 C22 H22B 109.4 . . ?
H22A C22 H22B 108 . . ?
C16 C15 C14 111.64(13) . . ?
C16 C15 H15A 109.3 . . ?
C14 C15 H15A 109.3 . . ?
C16 C15 H15B 109.3 . . ?
C14 C15 H15B 109.3 . . ?
H15A C15 H15B 108 . . ?
C4 C3 C2 110.96(13) . . ?
C4 C3 H3A 109.4 . . ?
C2 C3 H3A 109.4 . . ?
C4 C3 H3B 109.4 . . ?
C2 C3 H3B 109.4 . . ?
H3A C3 H3B 108 . . ?
C10 C9 C8 111.29(14) . . ?
C10 C9 H9A 109.4 . . ?
C8 C9 H9A 109.4 . . ?
C10 C9 H9B 109.4 . . ?
C8 C9 H9B 109.4 . . ?
H9A C9 H9B 108 . . ?
C17 C16 C15 110.93(13) . . ?
C17 C16 H16A 109.5 . . ?
C15 C16 H16A 109.5 . . ?
C17 C16 H16B 109.5 . . ?
C15 C16 H16B 109.5 . . ?
H16A C16 H16B 108 . . ?
C19 C20 C21 110.93(12) . . ?
C19 C20 H20A 109.5 . . ?
C21 C20 H20A 109.5 . . ?
C19 C20 H20B 109.5 . . ?
C21 C20 H20B 109.5 . . ?
H20A C20 H20B 108 . . ?
C11 C10 C9 111.17(14) . . ?
C11 C10 H10A 109.4 . . ?
C9 C10 H10A 109.4 . . ?
C11 C10 H10B 109.4 . . ?
C9 C10 H10B 109.4 . . ?
H10A C10 H10B 108 . . ?
O4 C19 C24 109.18(11) . . ?
O4 C19 C20 110.29(12) . . ?
C24 C19 C20 110.67(12) . . ?
O4 C19 H19 108.9 . . ?
C24 C19 H19 108.9 . . ?
C20 C19 H19 108.9 . . ?
C5 C4 C3 111.51(14) . . ?
C5 C4 H4A 109.3 . . ?
C3 C4 H4A 109.3 . . ?
C5 C4 H4B 109.3 . . ?
C3 C4 H4B 109.3 . . ?
H4A C4 H4B 108 . . ?
C20 C21 C22 111.22(13) . . ?
C20 C21 H21A 109.4 . . ?
C22 C21 H21A 109.4 . . ?
C20 C21 H21B 109.4 . . ?
C22 C21 H21B 109.4 . . ?
H21A C21 H21B 108 . . ?
C13 C14 C15 110.76(12) . . ?
C13 C14 H14A 109.5 . . ?
C15 C14 H14A 109.5 . . ?
C13 C14 H14B 109.5 . . ?
C15 C14 H14B 109.5 . . ?
H14A C14 H14B 108.1 . . ?

loop_
_geom_bond_atom_site_label_1
_geom_bond_atom_site_label_2
_geom_bond_distance
_geom_bond_site_symmetry_2
_geom_bond_publ_flag
V1 O4 1.7780(11) . ?
V1 O1 1.7841(10) . ?
V1 O2 1.8191(11) . ?
V1 O3 1.8994(10) . ?
V1 O3 2.1169(10) 7 ?
O4 C19 1.4288(17) . ?
O2 C7 1.4210(16) . ?
O3 C13 1.4455(16) . ?
O3 V1 2.1169(10) 7 ?
O1 C1 1.4143(16) . ?
C18 C17 1.528(2) . ?
C18 C13 1.5272(19) . ?
C18 H18A 0.97 . ?
C18 H18B 0.97 . ?
C6 C1 1.5209(19) . ?
C6 C5 1.527(2) . ?
C6 H6A 0.97 . ?
C6 H6B 0.97 . ?
C13 C14 1.5221(19) . ?
C13 H13 0.98 . ?
C24 C19 1.517(2) . ?
C24 C23 1.527(2) . ?
C24 H24A 0.97 . ?
C24 H24B 0.97 . ?
C23 C22 1.521(2) . ?
C23 H23A 0.97 . ?
C23 H23B 0.97 . ?
C8 C7 1.523(2) . ?
C8 C9 1.531(2) . ?
C8 H8A 0.97 . ?
C8 H8B 0.97 . ?
C1 C2 1.519(2) . ?
C1 H1 0.98 . ?
C17 C16 1.525(2) . ?
C17 H17A 0.97 . ?
C17 H17B 0.97 . ?
C7 C12 1.519(2) . ?
C7 H7 0.98 . ?
C12 C11 1.528(2) . ?
C12 H12A 0.97 . ?
C12 H12B 0.97 . ?
C2 C3 1.529(2) . ?
C2 H2A 0.97 . ?
C2 H2B 0.97 . ?
C11 C10 1.525(2) . ?
C11 H11A 0.97 . ?
C11 H11B 0.97 . ?
C5 C4 1.518(2) . ?
C5 H5A 0.97 . ?
C5 H5B 0.97 . ?
C22 C21 1.527(2) . ?
C22 H22A 0.97 . ?
C22 H22B 0.97 . ?
C15 C16 1.527(2) . ?
C15 C14 1.533(2) . ?
C15 H15A 0.97 . ?
C15 H15B 0.97 . ?
C3 C4 1.530(2) . ?
C3 H3A 0.97 . ?
C3 H3B 0.97 . ?
C9 C10 1.527(3) . ?
C9 H9A 0.97 . ?
C9 H9B 0.97 . ?
C16 H16A 0.97 . ?
C16 H16B 0.97 . ?
C20 C19 1.523(2) . ?
C20 C21 1.527(2) . ?
C20 H20A 0.97 . ?
C20 H20B 0.97 . ?
C10 H10A 0.97 . ?
C10 H10B 0.97 . ?
C19 H19 0.98 . ?
C4 H4A 0.97 . ?
C4 H4B 0.97 . ?
C21 H21A 0.97 . ?
C21 H21B 0.97 . ?
C14 H14A 0.97 . ?
C14 H14B 0.97 . ?

loop_
_geom_torsion_atom_site_label_1
_geom_torsion_atom_site_label_2
_geom_torsion_atom_site_label_3
_geom_torsion_atom_site_label_4
_geom_torsion
_geom_torsion_site_symmetry_1
_geom_torsion_site_symmetry_2
_geom_torsion_site_symmetry_3
_geom_torsion_site_symmetry_4
_geom_torsion_publ_flag
O1 V1 O4 C19 125.62(11) . . . . ?
O2 V1 O4 C19 30.15(12) . . . . ?
O3 V1 O4 C19 -70.52(12) . . . . ?
O3 V1 O4 C19 -143.30(12) 7 . . . ?
O4 V1 O2 C7 92.53(11) . . . . ?
O1 V1 O2 C7 -29.30(11) . . . . ?
O3 V1 O2 C7 -148.82(11) . . . . ?
O3 V1 O2 C7 -132.4(2) 7 . . . ?
O4 V1 O3 C13 119.35(11) . . . . ?
O1 V1 O3 C13 -76.42(11) . . . . ?
O2 V1 O3 C13 17.83(11) . . . . ?
O3 V1 O3 C13 -159.46(13) 7 . . . ?
O4 V1 O3 V1 -81.19(6) . . . 7 ?
O1 V1 O3 V1 83.03(6) . . . 7 ?
O2 V1 O3 V1 177.29(5) . . . 7 ?
O3 V1 O3 V1 0 7 . . 7 ?
O4 V1 O1 C1 70.54(16) . . . . ?
O2 V1 O1 C1 169.69(15) . . . . ?
O3 V1 O1 C1 -93.02(15) . . . . ?
O3 V1 O1 C1 -19.36(15) 7 . . . ?
V1 O3 C13 C14 57.18(15) . . . . ?
V1 O3 C13 C14 -99.29(11) 7 . . . ?
V1 O3 C13 C18 -67.81(14) . . . . ?
V1 O3 C13 C18 135.73(10) 7 . . . ?
C17 C18 C13 O3 -176.84(11) . . . . ?
C17 C18 C13 C14 58.24(15) . . . . ?
C19 C24 C23 C22 56.19(17) . . . . ?
V1 O1 C1 C2 -93.73(16) . . . . ?
V1 O1 C1 C6 144.37(12) . . . . ?
C5 C6 C1 O1 -179.95(12) . . . . ?
C5 C6 C1 C2 58.31(16) . . . . ?
C13 C18 C17 C16 -58.26(17) . . . . ?
V1 O2 C7 C12 162.12(10) . . . . ?
V1 O2 C7 C8 -74.25(15) . . . . ?
C9 C8 C7 O2 179.55(13) . . . . ?
C9 C8 C7 C12 -57.74(18) . . . . ?
O2 C7 C12 C11 -177.74(13) . . . . ?
C8 C7 C12 C11 57.62(17) . . . . ?
O1 C1 C2 C3 -178.73(12) . . . . ?
C6 C1 C2 C3 -58.14(17) . . . . ?
C7 C12 C11 C10 -55.82(19) . . . . ?
C1 C6 C5 C4 -56.50(17) . . . . ?
C24 C23 C22 C21 -54.70(18) . . . . ?
C1 C2 C3 C4 56.02(19) . . . . ?
C7 C8 C9 C10 56.5(2) . . . . ?
C18 C17 C16 C15 56.71(18) . . . . ?
C14 C15 C16 C17 -54.77(19) . . . . ?
C12 C11 C10 C9 54.6(2) . . . . ?
C8 C9 C10 C11 -55.2(2) . . . . ?
V1 O4 C19 C24 -151.34(10) . . . . ?
V1 O4 C19 C20 86.86(14) . . . . ?
C23 C24 C19 O4 -178.77(12) . . . . ?
C23 C24 C19 C20 -57.20(16) . . . . ?
C21 C20 C19 O4 178.14(12) . . . . ?
C21 C20 C19 C24 57.23(16) . . . . ?
C6 C5 C4 C3 55.03(19) . . . . ?
C2 C3 C4 C5 -54.8(2) . . . . ?
C19 C20 C21 C22 -55.78(18) . . . . ?
C23 C22 C21 C20 54.45(18) . . . . ?
O3 C13 C14 C15 178.08(12) . . . . ?
C18 C13 C14 C15 -56.25(16) . . . . ?
C16 C15 C14 C13 54.44(18) . . . . ?
